data_1549673
loop_
_publ_author_name
'Craig, Gavin A.'
'Larpent, Patrick'
'Kusaka, Shinpei'
'Matsuda, Ryotaro'
'Kitagawa, Susumu'
'Furukawa, Shuhei'

_publ_section_title
;
 Switchable gate-opening effect in metal-organic polyhedra assemblies
 through solution processing.
;
_journal_issue 31
_journal_name_full 'Chemical science'
_journal_page_first 6463
_journal_page_last 6469
_journal_paper_doi 10.1039/c8sc02263a
_journal_volume 9
_journal_year 2018
_chemical_formula_moiety 'C54 H32 O12 Rh2, C54.67 H27 N O12 Rh2'
_chemical_formula_sum 'C108.67 H59 N O24 Rh4'
_chemical_formula_weight 2174.19
_space_group_crystal_system triclinic
_space_group_IT_number 2
_space_group_name_Hall '-P 1'
_space_group_name_H-M_alt 'P -1'
_symmetry_space_group_name_Hall '-P 1'
_symmetry_space_group_name_H-M 'P -1'
_atom_sites_solution_hydrogens geom
_audit_creation_date 2018-03-06
_audit_creation_method
;
Olex2 1.2
(compiled 2017.08.10 svn.r3458 for OlexSys, GUI svn.r5381)
;
_audit_update_record
;
2018-05-02 deposited with the CCDC.
2018-07-10 downloaded from the CCDC.
;
_cell_angle_alpha 77.3450(10)
_cell_angle_beta 83.1250(10)
_cell_angle_gamma 61.9470(10)
_cell_formula_units_Z 2
_cell_length_a 17.9146(2)
_cell_length_b 18.0902(3)
_cell_length_c 27.6891(3)
_cell_measurement_reflns_used 77351
_cell_measurement_temperature 92
_cell_measurement_theta_max 30.2100
_cell_measurement_theta_min 1.7810
_cell_volume 7725.35(19)
_computing_cell_refinement 'CrysAlisPro 1.171.39.43c (Rigaku OD, 2018)'
_computing_data_collection 'CrysAlisPro 1.171.39.43c (Rigaku OD, 2018)'
_computing_data_reduction 'CrysAlisPro 1.171.39.43c (Rigaku OD, 2018)'
_computing_molecular_graphics 'Olex2 (Dolomanov et al., 2009)'
_computing_publication_material 'Olex2 (Dolomanov et al., 2009)'
_computing_structure_refinement 'ShelXL (Sheldrick, 2015)'
_computing_structure_solution 'SHELXT 2014/5 (Sheldrick, 2014)'
_diffrn_ambient_temperature 92
_diffrn_detector 'CCD plate'
_diffrn_measured_fraction_theta_full 0.993
_diffrn_measured_fraction_theta_max 0.989
_diffrn_measurement_details
;
List of Runs (angles in degrees, time in seconds):

  # Type    Start    End  Width  t~exp~   \w     \q     \k     \f   Frames
#--------------------------------------------------------------------------
  1  \w    -85.00  93.00   0.50    8.00    --    4.00  45.00   0.00  356
  2  \w   -113.00  65.00   0.50    8.00    --  -23.60  45.00  -8.94  356
  3  \w   -113.00  65.00   0.50    8.00    --  -23.60  45.00 179.27  356
  4  \w   -113.00  65.00   0.50    8.00    --  -23.60  45.00 120.00  356
  5  \w   -113.00  65.00   0.50    8.00    --  -23.60  45.00 120.00  356
  6  \w    -96.00 -51.00   0.50    8.00    --  -23.60  45.00 120.00   90
  7  \w    -53.00  65.00   0.50    8.00    --  -23.60  45.00  30.00  236
  8  \w     21.00  65.00   0.50    8.00    --  -23.60  45.00  90.00   88
  9  \w    -66.00  60.00   0.50    8.00    --  -23.60  45.00  60.00  252
 10  \w      1.00  64.00   0.50    8.00    --  -23.60  45.00 -18.81  126
 11  \w   -113.00  64.00   0.50    8.00    --  -23.60  45.00 150.00  354
 12  \w   -113.00 -88.00   0.50    8.00    --  -23.60  45.00 173.55   50
 13  \w   -101.00 -75.00   0.50    8.00    --  -23.60  45.00 -18.81   52
;
_diffrn_measurement_device 'four-circle diffractometer'
_diffrn_measurement_device_type 'XtaLAB AFC10 (RCD3): fixed-chi single'
_diffrn_measurement_method '\w scans'
_diffrn_orient_matrix_type 'CrysAlisPro convention (1999,Acta A55,543-557)'
_diffrn_orient_matrix_UB_11 0.0186593000
_diffrn_orient_matrix_UB_12 0.0223691000
_diffrn_orient_matrix_UB_13 0.0077034000
_diffrn_orient_matrix_UB_21 -0.0103066000
_diffrn_orient_matrix_UB_22 -0.0122733000
_diffrn_orient_matrix_UB_23 0.0249977000
_diffrn_orient_matrix_UB_31 0.0394866000
_diffrn_orient_matrix_UB_32 -0.0373294000
_diffrn_orient_matrix_UB_33 0.0023065000
_diffrn_radiation_monochromator mirror
_diffrn_radiation_probe x-ray
_diffrn_radiation_type MoK\a
_diffrn_radiation_wavelength 0.71073
_diffrn_reflns_av_R_equivalents 0.0532
_diffrn_reflns_av_unetI/netI 0.0337
_diffrn_reflns_Laue_measured_fraction_full 0.993
_diffrn_reflns_Laue_measured_fraction_max 0.989
_diffrn_reflns_limit_h_max 22
_diffrn_reflns_limit_h_min -22
_diffrn_reflns_limit_k_max 22
_diffrn_reflns_limit_k_min -22
_diffrn_reflns_limit_l_max 34
_diffrn_reflns_limit_l_min -34
_diffrn_reflns_number 181555
_diffrn_reflns_point_group_measured_fraction_full 0.993
_diffrn_reflns_point_group_measured_fraction_max 0.989
_diffrn_reflns_theta_full 25.242
_diffrn_reflns_theta_max 26.372
_diffrn_reflns_theta_min 1.812
_diffrn_source 'Rotating-anode X-ray tube'
_diffrn_source_type 'Rigaku (Mo) X-ray Source'
_exptl_absorpt_coefficient_mu 0.467
_exptl_absorpt_correction_T_max 1.00000
_exptl_absorpt_correction_T_min 0.73216
_exptl_absorpt_correction_type multi-scan
_exptl_absorpt_process_details
;
CrysAlisPro 1.171.39.43c (Rigaku Oxford Diffraction, 2018)
Empirical absorption correction using spherical harmonics,
 implemented in SCALE3 ABSPACK scaling algorithm.
;
_exptl_crystal_colour green
_exptl_crystal_colour_primary green
_exptl_crystal_density_diffrn 0.935
_exptl_crystal_description plate
_exptl_crystal_F_000 2180
_exptl_crystal_size_max 0.4
_exptl_crystal_size_mid 0.2
_exptl_crystal_size_min 0.1
_refine_diff_density_max 2.450
_refine_diff_density_min -1.144
_refine_diff_density_rms 0.112
_refine_ls_extinction_method none
_refine_ls_goodness_of_fit_ref 1.035
_refine_ls_hydrogen_treatment constr
_refine_ls_matrix_type full
_refine_ls_number_parameters 1218
_refine_ls_number_reflns 31268
_refine_ls_number_restraints 52
_refine_ls_restrained_S_all 1.037
_refine_ls_R_factor_all 0.0687
_refine_ls_R_factor_gt 0.0568
_refine_ls_shift/su_max 0.003
_refine_ls_shift/su_mean 0.000
_refine_ls_structure_factor_coef Fsqd
_refine_ls_weighting_details 'w=1/[\s^2^(Fo^2^)+(0.0906P)^2^+18.9591P] where P=(Fo^2^+2Fc^2^)/3'
_refine_ls_weighting_scheme calc
_refine_ls_wR_factor_gt 0.1585
_refine_ls_wR_factor_ref 0.1693
_reflns_Friedel_coverage 0.000
_reflns_number_gt 25263
_reflns_number_total 31268
_reflns_threshold_expression 'I > 2\s(I)'
_cod_data_source_file c8sc02263a2.cif
_cod_data_source_block gac281a_sq
_cod_depositor_comments 'Adding full bibliography for 1549671--1549673.cif.'
_cod_original_cell_volume 7725.36(19)
_cod_database_code 1549673
_shelx_shelxl_version_number 2016/6
_chemical_oxdiff_formula 'Rh4 C100 H50 N4 O30'
_shelx_space_group_comment
;
The symmetry employed for this shelxl refinement is uniquely defined
by the following loop, which should always be used as a source of
symmetry information in preference to the above space-group names.
They are only intended as comments.
;
_reflns_odcompleteness_completeness 98.99
_reflns_odcompleteness_iscentric 1
_reflns_odcompleteness_theta 26.32
_olex2_refinement_description
;
1. Fixed Uiso
 At 1.2 times of:
  All C(H) groups, All C(H,H) groups
 At 1.5 times of:
  All C(H,H,H) groups
2. Restrained distances
 C103-C104
 1.52 with sigma of 0.02
 C13-C12B
 1.38 with sigma of 0.02
 C12A-C13
 1.38 with sigma of 0.02
 C12B-C11B
 1.4 with sigma of 0.02
 C11A-C12A
 1.4 with sigma of 0.02
 C11B-C10B
 1.38 with sigma of 0.02
 C10A-C11A
 1.38 with sigma of 0.02
 C9-C10B
 1.38 with sigma of 0.02
 C9-C10A
 1.38 with sigma of 0.02
 C27B-O20A
 1.36 with sigma of 0.02
 C51B-O20B
 1.42 with sigma of 0.02
 O20A-C51A
 1.42 with sigma of 0.02
 C52B-C51B
 1.52 with sigma of 0.02
 C51A-C52A
 1.52 with sigma of 0.02
 O20B-C27B
 1.36 with sigma of 0.02
 O20A-C27A
 1.36 with sigma of 0.02
 C27A-C28B
 1.38 with sigma of 0.02
 C27A-C32B
 1.38 with sigma of 0.02
 C27B-C32B
 1.38 with sigma of 0.02
 C32B-C27B
 1.38 with sigma of 0.02
 C27B-C28B
 1.38 with sigma of 0.02
 C27A-C28A
 1.38 with sigma of 0.02
 C27A-C32A
 1.38 with sigma of 0.02
 C32B-C31
 1.38 with sigma of 0.02
 C32A-C31
 1.38 with sigma of 0.02
 C28B-C29
 1.38 with sigma of 0.02
 C28A-C29
 1.38 with sigma of 0.02
 C78B-C79
 1.38 with sigma of 0.02
 O13A-C103
 1.42 with sigma of 0.02
 O13B-C103
 1.42 with sigma of 0.02
 C82A-C81
 1.38 with sigma of 0.02
 C82B-C81
 1.38 with sigma of 0.02
 C77A-C82A
 1.38 with sigma of 0.02
 C77B-C82B
 1.38 with sigma of 0.02
 C77A-C78A
 1.38 with sigma of 0.02
 C78B-C77B
 1.38 with sigma of 0.02
 C77A-O13A
 1.36 with sigma of 0.02
 O13B-C77B
 1.36 with sigma of 0.02
 O13B-C104
 2.36 with sigma of 0.04
 O20B-C52B = O13B-C104
 2.35 with sigma of 0.04
3. Rigid bond restraints
 C51A, C52A
 with sigma for 1-2 distances of 0.01 and sigma for 1-3 distances of 0.01
 C51B, C52B
 with sigma for 1-2 distances of 0.01 and sigma for 1-3 distances of 0.01
4. Uiso/Uaniso restraints and constraints
C51A \\sim C52A: within 2A with sigma of 0.04 and sigma for terminal atoms of
0.08
C52B \\sim C51B: within 2A with sigma of 0.04 and sigma for terminal atoms of
0.08
Uanis(C12A) = Uanis(C12B)
Uanis(C11B) = Uanis(C11A)
Uanis(C10A) = Uanis(C10B)
Uanis(C28A) = Uanis(C28B)
Uanis(C27A) = Uanis(C27B)
Uanis(C32A) = Uanis(C32B)
Uanis(O20A) = Uanis(O20B)
Uanis(C51A) = Uanis(C51B)
Uanis(C52A) = Uanis(C52B)
5. Others
 Sof(C12B)=Sof(H12B)=Sof(C10B)=Sof(H10B)=Sof(C11B)=Sof(H11B)=1-FVAR(1)
 Sof(C10A)=Sof(H10A)=Sof(C11A)=Sof(H11A)=Sof(C12A)=Sof(H12A)=FVAR(1)
 Sof(O20B)=Sof(C32B)=Sof(H32B)=Sof(C28B)=Sof(H28B)=Sof(C27B)=Sof(C51B)=
 Sof(H51A)=Sof(H51B)=Sof(C52B)=Sof(H52A)=Sof(H52B)=Sof(H52C)=1-FVAR(2)
 Sof(O20A)=Sof(C51A)=Sof(H51C)=Sof(H51D)=Sof(C52A)=Sof(H52D)=Sof(H52E)=
 Sof(H52F)=Sof(C27A)=Sof(C28A)=Sof(H28A)=Sof(C32A)=Sof(H32A)=FVAR(2)
 Sof(O13B)=1-FVAR(3)
 Sof(O13A)=FVAR(3)
 Sof(C82B)=Sof(H82B)=Sof(C77B)=Sof(C78B)=Sof(H78B)=1-FVAR(4)
 Sof(C82A)=Sof(H82A)=Sof(C77A)=Sof(C78A)=Sof(H78A)=FVAR(4)
 Fixed Sof: C103(0.33333) C104(0.33333)
6.a Secondary CH2 refined with riding coordinates:
 C25(H25A,H25B), C101(H10C,H10D), C51B(H51A,H51B), C51A(H51C,H51D)
6.b Aromatic/amide H refined with riding coordinates:
 C97(H97), C40(H40), C36(H36), C75(H75), C38(H38), C37(H37), C45(H45),
 C99(H99), C58(H58), C21(H21), C23(H23), C90(H90), C88(H88), C73(H73), C86(H86),
  C95(H95), C66(H66), C14(H14), C96(H96), C71(H71), C56(H56), C6(H6), C30(H30),
 C72(H72), C20(H20), C87(H87), C2(H2), C54(H54), C47(H47), C32B(H32B),
 C28B(H28B), C19(H19), C64(H64), C4(H4), C49(H49), C12B(H12B), C62(H62),
 C48(H48), C63(H63), C80(H80), C82B(H82B), C10B(H10B), C11B(H11B), C10A(H10A),
 C11A(H11A), C12A(H12A), C28A(H28A), C32A(H32A), C78B(H78B), C82A(H82A),
 C78A(H78A)
6.c Idealised Me refined as rotating group:
 C26(H26A,H26B,H26C), C102(H10E,H10F,H10G), C52B(H52A,H52B,H52C), C52A(H52D,
 H52E,H52F)
;
_olex2_submission_special_instructions 'No special instructions were received'
_oxdiff_exptl_absorpt_empirical_details
;
Empirical correction (ABSPACK) includes:
- Absorption correction using spherical harmonics
- Frame scaling
;
_oxdiff_exptl_absorpt_empirical_full_max 1.828
_oxdiff_exptl_absorpt_empirical_full_min 0.609

loop_
_space_group_symop_operation_xyz
'x, y, z'
'-x, -y, -z'

loop_
_atom_site_label
_atom_site_type_symbol
_atom_site_fract_x
_atom_site_fract_y
_atom_site_fract_z
_atom_site_U_iso_or_equiv
_atom_site_adp_type
_atom_site_occupancy
_atom_site_site_symmetry_order
_atom_site_calc_flag
_atom_site_refinement_flags_posn
_atom_site_refinement_flags_adp
_atom_site_refinement_flags_occupancy
_atom_site_disorder_assembly
_atom_site_disorder_group
Rh2 Rh 0.69399(2) 0.52397(2) 0.58467(2) 0.02452(8) Uani 1 1 d . . . . .
Rh1 Rh 0.20272(2) 0.46299(2) 0.37563(2) 0.02444(8) Uani 1 1 d . . . . .
Rh3 Rh 0.78179(2) 0.43371(2) 1.00199(2) 0.02685(8) Uani 1 1 d . . . . .
Rh4 Rh 1.14589(2) -0.28302(2) 0.99336(2) 0.02796(8) Uani 1 1 d . . . . .
O6 O 0.25043(16) 0.45427(16) 0.48154(9) 0.0260(5) Uani 1 1 d . . . . .
O7 O 0.15038(16) 0.44698(16) 0.44331(9) 0.0273(5) Uani 1 1 d . . . . .
O12 O 0.81758(17) 0.44563(16) 0.92983(10) 0.0312(6) Uani 1 1 d . . . . .
O10 O 1.25026(18) -0.41335(16) 0.92502(10) 0.0318(6) Uani 1 1 d . . . . .
O5 O 0.86820(16) 0.40770(16) 0.63262(9) 0.0281(6) Uani 1 1 d . . . . .
O11 O 0.89428(17) 0.30386(16) 0.93513(10) 0.0303(6) Uani 1 1 d . . . . .
O18 O 0.64483(17) 0.50166(18) 0.65286(9) 0.0300(6) Uani 1 1 d . . . . .
O14 O 0.67751(17) 0.43175(17) 0.98289(11) 0.0351(6) Uani 1 1 d . . . . .
O19 O 0.73991(17) 0.51828(18) 0.69022(10) 0.0322(6) Uani 1 1 d . . . . .
O15 O 0.74770(17) 0.29107(17) 0.98155(10) 0.0334(6) Uani 1 1 d . . . . .
O2 O 0.27827(17) 0.33594(17) 0.38573(10) 0.0315(6) Uani 1 1 d . . . . .
O16 O 1.10972(18) -0.42654(16) 0.97800(10) 0.0338(6) Uani 1 1 d . . . . .
O9 O 1.18956(18) -0.27117(16) 0.92234(10) 0.0327(6) Uani 1 1 d . . . . .
O4 O 0.77178(17) 0.39782(16) 0.59180(10) 0.0302(6) Uani 1 1 d . . . . .
O3 O 0.37938(16) 0.34755(17) 0.42102(10) 0.0289(6) Uani 1 1 d . . . . .
O17 O 1.04416(17) -0.28341(16) 0.96820(10) 0.0330(6) Uani 1 1 d . . . . .
O1 O 0.9596(2) -0.22465(19) 0.50763(14) 0.0549(9) Uani 1 1 d . . . . .
O8 O 1.2996(2) 0.12303(18) 0.61059(12) 0.0564(10) Uani 1 1 d . . . . .
C41 C 0.1854(2) 0.4439(2) 0.48077(13) 0.0244(7) Uani 1 1 d . . . . .
C98 C 0.9722(3) -0.3517(3) 0.94670(14) 0.0344(9) Uani 1 1 d . . . . .
C97 C 0.9732(3) -0.4273(3) 0.94259(15) 0.0389(10) Uani 1 1 d . . . . .
H97 H 1.021792 -0.480068 0.952163 0.047 Uiso 1 1 calc R . . . .
C40 C 0.1764(2) 0.4262(2) 0.57301(13) 0.0255(7) Uani 1 1 d . . . . .
H40 H 0.222667 0.438435 0.571994 0.031 Uiso 1 1 calc R . . . .
C39 C 0.1460(2) 0.4258(2) 0.52973(14) 0.0257(7) Uani 1 1 d . . . . .
C76 C 0.8669(2) 0.3797(2) 0.91218(14) 0.0281(8) Uani 1 1 d . . . . .
C89 C 0.6040(3) 0.3674(3) 0.95971(14) 0.0352(9) Uani 1 1 d . . . . .
C36 C 0.0701(3) 0.3927(3) 0.61914(15) 0.0343(9) Uani 1 1 d . . . . .
H36 H 0.043222 0.382718 0.649809 0.041 Uiso 1 1 calc R . . . .
C75 C 0.9566(3) 0.3288(3) 0.83836(15) 0.0326(8) Uani 1 1 d . . . . .
H75 H 0.978340 0.271970 0.856346 0.039 Uiso 1 1 calc R . . . .
C38 C 0.0779(2) 0.4073(3) 0.53090(14) 0.0316(8) Uani 1 1 d . . . . .
H38 H 0.057815 0.405898 0.501047 0.038 Uiso 1 1 calc R . . . .
C67 C 1.2299(3) -0.3372(2) 0.90308(15) 0.0322(8) Uani 1 1 d . . . . .
C35 C 0.1392(2) 0.4087(2) 0.61818(14) 0.0291(8) Uani 1 1 d . . . . .
C74 C 0.8969(3) 0.3949(2) 0.86010(14) 0.0307(8) Uani 1 1 d . . . . .
C100 C 1.0478(3) -0.3536(2) 0.96604(13) 0.0288(8) Uani 1 1 d . . . . .
C37 C 0.0405(3) 0.3912(3) 0.57555(15) 0.0366(9) Uani 1 1 d . . . . .
H37 H -0.005865 0.379093 0.576528 0.044 Uiso 1 1 calc R . . . .
C70 C 0.9852(3) 0.3448(3) 0.79027(16) 0.0366(9) Uani 1 1 d . . . . .
C22 C 0.9000(3) 0.2737(2) 0.61582(15) 0.0336(9) Uani 1 1 d . . . . .
C45 C 0.5791(3) 0.4556(3) 0.74267(14) 0.0326(8) Uani 1 1 d . . . . .
H45 H 0.551130 0.463447 0.713509 0.039 Uiso 1 1 calc R . . . .
C34 C 0.1738(3) 0.4044(3) 0.66384(15) 0.0334(9) Uani 1 1 d . . . . .
C99 C 0.9010(3) -0.2751(3) 0.93311(17) 0.0395(10) Uani 1 1 d . . . . .
H99 H 0.899627 -0.223470 0.936763 0.047 Uiso 1 1 calc R . . . .
C24 C 0.8426(3) 0.3661(2) 0.61401(14) 0.0308(8) Uani 1 1 d . . . . .
C58 C 1.2037(3) 0.1751(3) 0.67858(16) 0.0428(11) Uani 1 1 d . . . . .
H58 H 1.194651 0.231979 0.666668 0.051 Uiso 1 1 calc R . . . .
C21 C 0.9776(3) 0.2351(3) 0.63867(18) 0.0414(10) Uani 1 1 d . . . . .
H21 H 0.992940 0.266672 0.655203 0.050 Uiso 1 1 calc R . . . .
C91 C 0.6822(3) 0.3629(2) 0.97638(13) 0.0303(8) Uani 1 1 d . . . . .
C15 C 0.3495(2) 0.3059(2) 0.40586(15) 0.0314(8) Uani 1 1 d . . . . .
C23 C 0.8777(3) 0.2272(3) 0.59254(17) 0.0386(10) Uani 1 1 d . . . . .
H23 H 0.824328 0.253402 0.577225 0.046 Uiso 1 1 calc R . . . .
C33 C 0.2053(3) 0.3952(3) 0.70134(15) 0.0365(9) Uani 1 1 d . . . . .
C90 C 0.6036(3) 0.2965(3) 0.94965(17) 0.0413(10) Uani 1 1 d . . . . .
H90 H 0.653280 0.243279 0.954188 0.050 Uiso 1 1 calc R . . . .
C69 C 1.0498(3) 0.2769(3) 0.76734(15) 0.0387(10) Uani 1 1 d . . . . .
C88 C 0.5310(3) 0.4453(3) 0.95294(18) 0.0478(11) Uani 1 1 d . . . . .
H88 H 0.531599 0.495008 0.958539 0.057 Uiso 1 1 calc R . . . .
C73 C 0.8633(3) 0.4777(3) 0.83296(15) 0.0401(10) Uani 1 1 d . . . . .
H73 H 0.820974 0.523361 0.847506 0.048 Uiso 1 1 calc R . . . .
C94 C 0.8314(3) -0.2729(3) 0.91417(18) 0.0464(11) Uani 1 1 d . . . . .
O20B O 0.2440(14) 0.2676(18) 0.8742(6) 0.067(2) Uani 0.219(9) 1 d D . P A 2
C1 C 0.9087(3) -0.1404(3) 0.5075(2) 0.0520(12) Uani 1 1 d . . . . .
C13 C 0.4033(3) 0.2117(3) 0.4118(2) 0.0467(11) Uani 1 1 d D . . . .
C50 C 0.6795(3) 0.5003(3) 0.68979(14) 0.0319(8) Uani 1 1 d . . . . .
C68 C 1.1026(3) 0.2227(3) 0.74700(16) 0.0420(10) Uani 1 1 d . . . . .
C86 C 0.4567(3) 0.3799(3) 0.92785(16) 0.0457(11) Uani 1 1 d . . . . .
H86 H 0.406050 0.383952 0.917473 0.055 Uiso 1 1 calc R . . . .
C95 C 0.8329(3) -0.3486(3) 0.91005(18) 0.0480(11) Uani 1 1 d . . . . .
H95 H 0.785553 -0.347850 0.897284 0.058 Uiso 1 1 calc R . . . .
C66 C 1.2423(3) -0.2439(3) 0.82504(18) 0.0473(12) Uani 1 1 d . . . . .
H66 H 1.217358 -0.197302 0.842049 0.057 Uiso 1 1 calc R . . . .
C46 C 0.6478(3) 0.4731(3) 0.73920(15) 0.0395(10) Uani 1 1 d . . . . .
C65 C 1.2560(3) -0.3249(3) 0.85017(16) 0.0436(11) Uani 1 1 d . . . . .
C85 C 0.5296(3) 0.3029(3) 0.93264(18) 0.0483(11) Uani 1 1 d . . . . .
C14 C 0.4845(3) 0.1742(3) 0.42910(17) 0.0408(10) Uani 1 1 d . . . . .
H14 H 0.505709 0.208088 0.438531 0.049 Uiso 1 1 calc R . . . .
C96 C 0.9043(3) -0.4261(3) 0.92476(17) 0.0481(12) Uani 1 1 d . . . . .
H96 H 0.905153 -0.478086 0.922399 0.058 Uiso 1 1 calc R . . . .
C57 C 1.1628(3) 0.1554(3) 0.72198(16) 0.0418(10) Uani 1 1 d . . . . .
C44 C 0.5514(3) 0.4268(3) 0.78831(16) 0.0422(10) Uani 1 1 d . . . . .
C43 C 0.4815(3) 0.4083(3) 0.79170(14) 0.0382(10) Uani 1 1 d . . . . .
C71 C 0.9523(3) 0.4277(3) 0.76354(17) 0.0489(12) Uani 1 1 d . . . . .
H71 H 0.971676 0.438669 0.730597 0.059 Uiso 1 1 calc R . . . .
C25 C 1.0398(3) -0.2628(3) 0.52998(19) 0.0443(11) Uani 1 1 d . . . . .
H25A H 1.032742 -0.259569 0.565589 0.053 Uiso 1 1 calc R . . . .
H25B H 1.073074 -0.232910 0.513862 0.053 Uiso 1 1 calc R . . . .
C26 C 1.0844(3) -0.3544(3) 0.52353(19) 0.0466(11) Uani 1 1 d . . . . .
H26A H 1.088944 -0.356734 0.488217 0.070 Uiso 1 1 calc GR . . . .
H26B H 1.052068 -0.383860 0.540834 0.070 Uiso 1 1 calc GR . . . .
H26C H 1.141109 -0.382219 0.537351 0.070 Uiso 1 1 calc GR . . . .
C42 C 0.4231(3) 0.3933(3) 0.79357(15) 0.0364(9) Uani 1 1 d . . . . .
C56 C 1.1772(3) 0.0719(3) 0.73996(17) 0.0510(13) Uani 1 1 d . . . . .
H56 H 1.149751 0.058865 0.769694 0.061 Uiso 1 1 calc R . . . .
C53 C 1.2572(3) 0.1111(3) 0.65316(17) 0.0464(12) Uani 1 1 d . . . . .
C6 C 0.9320(3) -0.0900(3) 0.5273(2) 0.0536(13) Uani 1 1 d . . . . .
H6 H 0.985573 -0.114006 0.542099 0.064 Uiso 1 1 calc R . . . .
C31 C 0.3511(3) 0.3791(3) 0.79297(15) 0.0382(9) Uani 1 1 d D . . . .
C30 C 0.3130(3) 0.3959(3) 0.74786(15) 0.0358(9) Uani 1 1 d . . . . .
H30 H 0.334929 0.416349 0.717896 0.043 Uiso 1 1 calc R . . . .
C72 C 0.8913(4) 0.4940(3) 0.78481(17) 0.0538(13) Uani 1 1 d . . . . .
H72 H 0.868584 0.550620 0.766520 0.065 Uiso 1 1 calc R . . . .
C17 C 0.9123(4) 0.0914(3) 0.5672(2) 0.0554(13) Uani 1 1 d . . . . .
C29 C 0.2427(3) 0.3824(3) 0.74733(15) 0.0388(10) Uani 1 1 d D . . . .
C20 C 1.0324(3) 0.1507(3) 0.6373(2) 0.0536(13) Uani 1 1 d . . . . .
H20 H 1.085270 0.124498 0.653216 0.064 Uiso 1 1 calc R . . . .
C18 C 0.9337(3) 0.1413(3) 0.59139(19) 0.0475(11) Uani 1 1 d . . . . .
C101 C 1.2802(3) 0.2089(3) 0.58773(18) 0.0490(13) Uani 1 1 d . . . . .
H10C H 1.295205 0.235983 0.609813 0.059 Uiso 1 1 calc R . . . .
H10D H 1.219008 0.242668 0.580890 0.059 Uiso 1 1 calc R . . . .
C87 C 0.4572(3) 0.4501(4) 0.9380(2) 0.0555(13) Uani 1 1 d . . . . .
H87 H 0.406786 0.502672 0.934752 0.067 Uiso 1 1 calc R . . . .
C55 C 1.2314(3) 0.0078(3) 0.71458(18) 0.0552(14) Uani 1 1 d . . . . .
C2 C 0.8300(3) -0.1055(3) 0.4863(2) 0.0575(14) Uani 1 1 d . . . . .
H2 H 0.814895 -0.140088 0.472435 0.069 Uiso 1 1 calc R . . . .
C54 C 1.2713(3) 0.0271(3) 0.67060(19) 0.0549(14) Uani 1 1 d . . . . .
H54 H 1.307711 -0.016556 0.652730 0.066 Uiso 1 1 calc R . . . .
C16 C 0.8971(3) 0.0483(3) 0.5474(2) 0.0570(14) Uani 1 1 d . . . . .
C5 C 0.8753(4) -0.0033(3) 0.5253(2) 0.0553(13) Uani 1 1 d . . . . .
C61 C 1.2647(4) -0.2312(3) 0.7755(2) 0.0635(16) Uani 1 1 d . . . . .
C59 C 1.2442(4) -0.0781(3) 0.7328(2) 0.0611(16) Uani 1 1 d . . . . .
C7 C 0.6902(4) 0.0164(3) 0.4649(2) 0.0649(16) Uani 1 1 d . . . . .
C47 C 0.6912(4) 0.4572(5) 0.78191(19) 0.0695(18) Uani 1 1 d . . . . .
H47 H 0.739669 0.466363 0.779633 0.083 Uiso 1 1 calc R . . . .
C32B C 0.3345(18) 0.3263(19) 0.8318(9) 0.042(2) Uani 0.219(9) 1 d D . P A 2
H32B H 0.369340 0.302745 0.860008 0.051 Uiso 0.219(9) 1 calc R . P A 2
C3 C 0.7736(4) -0.0203(3) 0.4852(2) 0.0624(15) Uani 1 1 d . . . . .
C60 C 1.2532(4) -0.1480(3) 0.7510(2) 0.0678(18) Uani 1 1 d . . . . .
C28B C 0.226(2) 0.331(2) 0.7875(8) 0.042(2) Uani 0.219(9) 1 d D . P A 2
H28B H 0.184731 0.313170 0.785085 0.050 Uiso 0.219(9) 1 calc R . P A 2
C84 C 0.5314(4) 0.2318(4) 0.9174(3) 0.0664(16) Uani 1 1 d . . . . .
C8 C 0.6208(4) 0.0489(3) 0.4504(2) 0.0680(17) Uani 1 1 d . . . . .
C93 C 0.7569(3) -0.1918(4) 0.8996(2) 0.0580(14) Uani 1 1 d . . . . .
C19 C 1.0124(3) 0.1040(3) 0.6135(2) 0.0519(12) Uani 1 1 d . . . . .
H19 H 1.051745 0.046474 0.612002 0.062 Uiso 1 1 calc R . . . .
C64 C 1.2919(4) -0.3927(3) 0.82453(19) 0.0666(18) Uani 1 1 d . . . . .
H64 H 1.302400 -0.448310 0.841455 0.080 Uiso 1 1 calc R . . . .
C4 C 0.7963(4) 0.0317(3) 0.5042(2) 0.0616(15) Uani 1 1 d . . . . .
H4 H 0.758192 0.090489 0.502692 0.074 Uiso 1 1 calc R . . . .
C102 C 1.3314(4) 0.2052(3) 0.5399(2) 0.0683(18) Uani 1 1 d . . . . .
H10E H 1.321932 0.171392 0.520395 0.102 Uiso 1 1 calc GR . . . .
H10F H 1.391642 0.178795 0.547393 0.102 Uiso 1 1 calc GR . . . .
H10G H 1.313854 0.263146 0.520953 0.102 Uiso 1 1 calc GR . . . .
C92 C 0.6960(4) -0.1263(4) 0.8885(2) 0.0658(16) Uani 1 1 d . . . . .
C27B C 0.2690(17) 0.3060(19) 0.8313(8) 0.047(2) Uani 0.219(9) 1 d D . P A 2
C49 C 0.5941(4) 0.4139(5) 0.83034(18) 0.081(2) Uani 1 1 d . . . . .
H49 H 0.575266 0.394770 0.861887 0.097 Uiso 1 1 calc R . . . .
C12B C 0.3762(9) 0.1631(7) 0.3916(6) 0.062(4) Uani 0.637(16) 1 d D . P B 2
H12B H 0.321741 0.189154 0.377628 0.074 Uiso 0.637(16) 1 calc R . P B 2
C9 C 0.5354(4) 0.0869(3) 0.4328(3) 0.0690(18) Uani 1 1 d D . . . .
C51B C 0.1649(17) 0.264(2) 0.8762(8) 0.065(3) Uani 0.219(9) 1 d D U P A 2
H51A H 0.167834 0.226590 0.854189 0.078 Uiso 0.219(9) 1 calc R . P A 2
H51B H 0.118486 0.321956 0.865096 0.078 Uiso 0.219(9) 1 calc R . P A 2
C81 C 0.6225(4) -0.0448(4) 0.8763(3) 0.079(2) Uani 1 1 d D . . . .
C83 C 0.5356(4) 0.1741(4) 0.9019(3) 0.082(2) Uani 1 1 d . . . . .
C62 C 1.2996(5) -0.3002(4) 0.7503(2) 0.093(3) Uani 1 1 d . . . . .
H62 H 1.314306 -0.291407 0.716129 0.112 Uiso 1 1 calc R . . . .
C48 C 0.6646(5) 0.4287(6) 0.8266(2) 0.095(3) Uani 1 1 d . . . . .
H48 H 0.694056 0.418777 0.855612 0.114 Uiso 1 1 calc R . . . .
C63 C 1.3124(6) -0.3793(4) 0.7743(2) 0.095(3) Uani 1 1 d . . . . .
H63 H 1.335307 -0.425319 0.756788 0.115 Uiso 1 1 calc R . . . .
C80 C 0.6146(4) 0.0239(4) 0.8944(3) 0.0723(18) Uani 1 1 d . . . . .
H80 H 0.657311 0.017636 0.914556 0.087 Uiso 1 1 calc R . . . .
C52B C 0.148(2) 0.230(3) 0.9295(8) 0.083(3) Uani 0.219(9) 1 d D U P A 2
H52A H 0.097806 0.221265 0.931023 0.124 Uiso 0.219(9) 1 calc GR . P A 2
H52B H 0.139111 0.270621 0.950446 0.124 Uiso 0.219(9) 1 calc GR . P A 2
H52C H 0.197061 0.175268 0.941315 0.124 Uiso 0.219(9) 1 calc GR . P A 2
C79 C 0.5437(5) 0.1025(4) 0.8828(3) 0.091(2) Uani 1 1 d D . . . .
C82B C 0.5685(8) -0.0364(7) 0.8391(5) 0.072(3) Uiso 0.60(2) 1 d D . P C 2
H82B H 0.579687 -0.082632 0.823639 0.086 Uiso 0.60(2) 1 calc R . P C 2
C10B C 0.5109(8) 0.0395(7) 0.4095(6) 0.076(4) Uani 0.637(16) 1 d D . P B 2
H10B H 0.549922 -0.017089 0.405718 0.091 Uiso 0.637(16) 1 calc R . P B 2
C11B C 0.4299(8) 0.0766(7) 0.3924(7) 0.084(5) Uani 0.637(16) 1 d D . P B 2
H11B H 0.410250 0.043059 0.381020 0.100 Uiso 0.637(16) 1 calc R . P B 2
O13B O 0.4370(7) 0.0430(6) 0.7999(5) 0.093(5) Uiso 0.53(2) 1 d D . P C 2
C77B C 0.4979(8) 0.0438(7) 0.8266(6) 0.085(4) Uiso 0.60(2) 1 d D . P C 2
C103 C 0.3585(9) 0.1193(9) 0.7890(5) 0.056(4) Uiso 0.3333 1 d D . P . .
C104 C 0.3939(12) 0.1597(12) 0.7410(6) 0.074(5) Uiso 0.3333 1 d D . P C .
O1S O 0.71570(18) 0.57609(18) 0.99775(10) 0.0345(6) Uiso 1 1 d . . . . .
O2S O 0.10908(19) 0.43392(19) 0.34101(11) 0.0384(7) Uiso 1 1 d . . . . .
O3S O 0.59561(19) 0.5132(2) 0.54536(11) 0.0410(7) Uiso 1 1 d . . . . .
O4S O 1.0770(2) -0.1394(2) 0.98801(13) 0.0516(8) Uiso 1 1 d . . . . .
C105 C 0.0688(4) 0.3926(4) 0.3782(2) 0.0678(15) Uiso 1 1 d . . . . .
N1 N 0.6399(5) 0.7166(5) 0.9824(3) 0.110(2) Uiso 1 1 d . . . . .
C115 C 0.6641(7) 0.6316(7) 0.9734(4) 0.121(3) Uiso 1 1 d . . . . .
C114 C 0.6031(8) 0.6353(9) 0.9327(5) 0.159(5) Uiso 1 1 d . . . . .
C116 C 0.6810(8) 0.7301(8) 1.0166(5) 0.154(4) Uiso 1 1 d . . . . .
C117 C 0.5647(8) 0.7858(8) 0.9546(4) 0.144(4) Uiso 1 1 d . . . . .
C119 C 0.6304(8) 0.4570(8) 0.5092(4) 0.142(4) Uiso 1 1 d . . . . .
C10A C 0.4915(13) 0.0371(14) 0.4352(10) 0.076(4) Uani 0.363(16) 1 d D . P B 1
H10A H 0.520542 -0.022701 0.446747 0.091 Uiso 0.363(16) 1 calc R . P B 1
C11A C 0.4082(15) 0.0735(14) 0.4211(11) 0.084(5) Uani 0.363(16) 1 d D . P B 1
H11A H 0.383293 0.039163 0.417054 0.100 Uiso 0.363(16) 1 calc R . P B 1
C12A C 0.3622(16) 0.1618(13) 0.4129(10) 0.062(4) Uani 0.363(16) 1 d D . P B 1
H12A H 0.302866 0.188308 0.408156 0.074 Uiso 0.363(16) 1 calc R . P B 1
O20A O 0.2129(4) 0.3218(5) 0.88162(17) 0.067(2) Uani 0.781(9) 1 d D . P A 1
C51A C 0.1329(5) 0.3209(7) 0.8833(2) 0.065(3) Uani 0.781(9) 1 d D U P A 1
H51C H 0.137615 0.275654 0.866712 0.078 Uiso 0.781(9) 1 calc R . P A 1
H51D H 0.089422 0.376446 0.866398 0.078 Uiso 0.781(9) 1 calc R . P A 1
C52A C 0.1091(6) 0.3042(8) 0.9367(3) 0.083(3) Uani 0.781(9) 1 d D U P A 1
H52D H 0.049986 0.314919 0.939597 0.124 Uiso 0.781(9) 1 calc GR . P A 1
H52E H 0.116198 0.342054 0.954204 0.124 Uiso 0.781(9) 1 calc GR . P A 1
H52F H 0.145661 0.244742 0.951341 0.124 Uiso 0.781(9) 1 calc GR . P A 1
C27A C 0.2431(4) 0.3448(5) 0.8362(2) 0.047(2) Uani 0.781(9) 1 d D . P A 1
C28A C 0.2053(5) 0.3589(5) 0.7921(2) 0.042(2) Uani 0.781(9) 1 d D . P A 1
H28A H 0.155416 0.353004 0.791816 0.050 Uiso 0.781(9) 1 calc R . P A 1
C32A C 0.3149(5) 0.3549(5) 0.8374(2) 0.042(2) Uani 0.781(9) 1 d D . P A 1
H32A H 0.339382 0.345476 0.868106 0.051 Uiso 0.781(9) 1 calc R . P A 1
C78B C 0.4887(8) 0.1142(8) 0.8443(5) 0.074(4) Uiso 0.60(2) 1 d D . P C 2
H78B H 0.446655 0.169702 0.831091 0.089 Uiso 0.60(2) 1 calc R . P C 2
O13A O 0.4067(11) 0.0417(9) 0.8296(7) 0.124(7) Uiso 0.47(2) 1 d D . P C 1
C82A C 0.5478(8) -0.0367(9) 0.8593(7) 0.054(4) Uiso 0.40(2) 1 d D . P C 1
H82A H 0.547648 -0.086307 0.853234 0.064 Uiso 0.40(2) 1 calc R . P C 1
C77A C 0.4746(9) 0.0392(8) 0.8509(7) 0.064(5) Uiso 0.40(2) 1 d D . P C 1
C78A C 0.4669(11) 0.1110(9) 0.8658(7) 0.060(5) Uiso 0.40(2) 1 d D . P C 1
H78A H 0.414933 0.161826 0.864817 0.072 Uiso 0.40(2) 1 calc R . P C 1

loop_
_atom_site_aniso_label
_atom_site_aniso_U_11
_atom_site_aniso_U_22
_atom_site_aniso_U_33
_atom_site_aniso_U_23
_atom_site_aniso_U_13
_atom_site_aniso_U_12
Rh2 0.02319(15) 0.02423(15) 0.02735(15) -0.00099(11) 0.00151(11) -0.01391(12)
Rh1 0.02439(15) 0.02268(15) 0.02714(15) 0.00137(11) 0.00017(11) -0.01421(12)
Rh3 0.03017(16) 0.01771(14) 0.02927(15) -0.00024(11) -0.00023(12) -0.01004(12)
Rh4 0.02877(16) 0.01803(14) 0.03438(16) -0.00170(11) 0.00060(12) -0.01015(12)
O6 0.0242(13) 0.0281(13) 0.0271(12) -0.0027(10) 0.0024(10) -0.0148(11)
O7 0.0244(13) 0.0279(13) 0.0289(13) 0.0017(10) -0.0020(10) -0.0141(11)
O12 0.0353(15) 0.0251(13) 0.0292(13) -0.0048(11) 0.0026(11) -0.0113(12)
O10 0.0389(16) 0.0203(13) 0.0304(13) 0.0003(10) 0.0011(11) -0.0114(12)
O5 0.0238(13) 0.0271(13) 0.0305(13) 0.0022(11) 0.0000(10) -0.0126(11)
O11 0.0317(14) 0.0246(13) 0.0346(14) -0.0046(11) 0.0022(11) -0.0140(12)
O18 0.0280(14) 0.0387(15) 0.0275(13) -0.0012(11) 0.0015(11) -0.0212(12)
O14 0.0269(14) 0.0248(14) 0.0497(17) -0.0048(12) -0.0025(12) -0.0092(12)
O19 0.0344(15) 0.0417(16) 0.0297(13) -0.0057(12) 0.0061(11) -0.0268(13)
O15 0.0270(14) 0.0248(14) 0.0434(16) 0.0013(11) -0.0035(12) -0.0105(12)
O2 0.0247(14) 0.0278(14) 0.0392(15) -0.0065(11) -0.0002(11) -0.0099(12)
O16 0.0353(15) 0.0220(13) 0.0428(16) 0.0060(11) -0.0086(12) -0.0153(12)
O9 0.0387(16) 0.0202(13) 0.0324(14) -0.0001(11) 0.0026(12) -0.0107(12)
O4 0.0286(14) 0.0256(13) 0.0359(14) -0.0032(11) -0.0009(11) -0.0132(12)
O3 0.0213(13) 0.0285(14) 0.0321(13) -0.0062(11) 0.0017(10) -0.0078(11)
O17 0.0289(14) 0.0215(13) 0.0440(16) 0.0031(11) -0.0059(12) -0.0105(11)
O1 0.0429(19) 0.0275(16) 0.085(3) -0.0200(16) -0.0210(18) -0.0005(14)
O8 0.063(2) 0.0219(15) 0.0508(19) 0.0056(13) 0.0273(17) -0.0042(15)
C41 0.0224(17) 0.0139(15) 0.0320(18) 0.0023(13) -0.0023(14) -0.0069(14)
C98 0.041(2) 0.034(2) 0.0298(19) 0.0030(16) -0.0009(17) -0.0226(19)
C97 0.049(3) 0.033(2) 0.035(2) 0.0093(17) -0.0075(18) -0.024(2)
C40 0.0228(18) 0.0179(16) 0.0316(18) 0.0022(14) -0.0015(14) -0.0085(15)
C39 0.0194(17) 0.0160(16) 0.0334(19) 0.0026(14) 0.0005(14) -0.0047(14)
C76 0.0279(19) 0.0246(18) 0.0336(19) -0.0063(15) -0.0011(15) -0.0130(16)
C89 0.035(2) 0.041(2) 0.0284(19) -0.0026(17) 0.0040(16) -0.0191(19)
C36 0.031(2) 0.035(2) 0.032(2) 0.0047(16) 0.0010(16) -0.0160(18)
C75 0.034(2) 0.030(2) 0.036(2) -0.0042(16) 0.0004(17) -0.0179(18)
C38 0.028(2) 0.033(2) 0.0310(19) 0.0035(16) -0.0028(15) -0.0157(17)
C67 0.031(2) 0.0219(18) 0.037(2) 0.0019(15) -0.0005(16) -0.0100(16)
C35 0.031(2) 0.0203(17) 0.0288(18) 0.0026(14) -0.0015(15) -0.0089(16)
C74 0.032(2) 0.029(2) 0.034(2) -0.0056(16) -0.0004(16) -0.0165(17)
C100 0.039(2) 0.0224(18) 0.0252(17) 0.0053(14) -0.0007(15) -0.0179(17)
C37 0.028(2) 0.039(2) 0.040(2) 0.0054(18) -0.0004(17) -0.0182(18)
C70 0.036(2) 0.036(2) 0.038(2) -0.0057(17) 0.0044(18) -0.0187(19)
C22 0.034(2) 0.0244(19) 0.039(2) 0.0034(16) 0.0027(17) -0.0150(17)
C45 0.033(2) 0.041(2) 0.0291(19) -0.0012(16) 0.0017(16) -0.0238(19)
C34 0.036(2) 0.030(2) 0.032(2) 0.0014(16) 0.0032(17) -0.0171(18)
C99 0.035(2) 0.033(2) 0.048(2) 0.0042(18) -0.0046(19) -0.0184(19)
C24 0.034(2) 0.0275(19) 0.034(2) -0.0022(15) 0.0068(16) -0.0198(17)
C58 0.045(3) 0.024(2) 0.042(2) 0.0044(17) 0.010(2) -0.0094(19)
C21 0.041(2) 0.030(2) 0.054(3) -0.0001(19) -0.008(2) -0.019(2)
C91 0.038(2) 0.028(2) 0.0252(18) 0.0007(15) 0.0022(16) -0.0180(18)
C15 0.026(2) 0.0272(19) 0.036(2) -0.0076(16) 0.0042(16) -0.0086(17)
C23 0.040(2) 0.026(2) 0.048(2) -0.0023(17) -0.0067(19) -0.0141(19)
C33 0.038(2) 0.041(2) 0.032(2) 0.0041(17) 0.0011(17) -0.023(2)
C90 0.040(2) 0.041(2) 0.045(2) 0.0010(19) -0.0047(19) -0.023(2)
C69 0.043(2) 0.037(2) 0.034(2) -0.0031(18) 0.0084(18) -0.020(2)
C88 0.036(2) 0.051(3) 0.055(3) -0.018(2) -0.003(2) -0.015(2)
C73 0.050(3) 0.031(2) 0.030(2) -0.0073(17) 0.0035(18) -0.012(2)
C94 0.038(2) 0.052(3) 0.052(3) 0.003(2) -0.004(2) -0.027(2)
O20B 0.067(4) 0.133(6) 0.029(2) 0.006(3) 0.002(2) -0.078(4)
C1 0.048(3) 0.033(2) 0.065(3) -0.016(2) -0.015(2) -0.005(2)
C13 0.041(3) 0.031(2) 0.066(3) -0.013(2) -0.011(2) -0.010(2)
C50 0.033(2) 0.035(2) 0.0307(19) -0.0027(16) 0.0022(16) -0.0205(18)
C68 0.049(3) 0.037(2) 0.036(2) 0.0009(18) 0.007(2) -0.022(2)
C86 0.033(2) 0.075(3) 0.038(2) -0.013(2) 0.0078(18) -0.032(2)
C95 0.046(3) 0.062(3) 0.047(3) 0.000(2) -0.004(2) -0.038(3)
C66 0.052(3) 0.022(2) 0.050(3) 0.0004(18) 0.013(2) -0.009(2)
C46 0.042(2) 0.056(3) 0.032(2) -0.0072(19) 0.0064(18) -0.034(2)
C65 0.053(3) 0.022(2) 0.040(2) 0.0050(17) 0.010(2) -0.0112(19)
C85 0.048(3) 0.056(3) 0.048(3) 0.000(2) -0.004(2) -0.033(3)
C14 0.036(2) 0.031(2) 0.050(3) -0.0141(19) -0.0073(19) -0.0072(19)
C96 0.070(3) 0.046(3) 0.045(2) 0.004(2) -0.009(2) -0.043(3)
C57 0.042(2) 0.032(2) 0.038(2) 0.0006(18) 0.0092(19) -0.011(2)
C44 0.049(3) 0.060(3) 0.034(2) -0.002(2) 0.0024(19) -0.042(2)
C43 0.043(2) 0.051(3) 0.0269(19) -0.0011(18) 0.0057(17) -0.030(2)
C71 0.063(3) 0.040(3) 0.036(2) -0.0048(19) 0.011(2) -0.021(2)
C25 0.041(3) 0.028(2) 0.056(3) -0.0074(19) -0.009(2) -0.0075(19)
C26 0.043(3) 0.026(2) 0.062(3) -0.005(2) -0.003(2) -0.010(2)
C42 0.040(2) 0.044(2) 0.029(2) 0.0004(17) 0.0004(17) -0.026(2)
C56 0.058(3) 0.035(2) 0.039(2) 0.0069(19) 0.014(2) -0.014(2)
C53 0.047(3) 0.026(2) 0.042(2) 0.0059(18) 0.014(2) -0.006(2)
C6 0.047(3) 0.032(2) 0.071(3) -0.015(2) -0.016(2) -0.005(2)
C31 0.036(2) 0.050(3) 0.035(2) -0.0022(18) 0.0049(17) -0.029(2)
C30 0.039(2) 0.040(2) 0.031(2) -0.0023(17) 0.0053(17) -0.023(2)
C72 0.073(4) 0.035(2) 0.039(2) 0.0029(19) 0.007(2) -0.019(2)
C17 0.059(3) 0.028(2) 0.071(3) -0.012(2) -0.013(3) -0.009(2)
C29 0.037(2) 0.048(3) 0.031(2) 0.0012(18) 0.0000(17) -0.024(2)
C20 0.045(3) 0.032(2) 0.074(3) 0.001(2) -0.010(2) -0.013(2)
C18 0.056(3) 0.028(2) 0.056(3) -0.004(2) -0.007(2) -0.018(2)
C101 0.054(3) 0.021(2) 0.051(3) 0.0039(18) 0.021(2) -0.010(2)
C87 0.030(2) 0.071(4) 0.060(3) -0.029(3) 0.000(2) -0.012(2)
C55 0.064(3) 0.029(2) 0.045(3) 0.0120(19) 0.012(2) -0.010(2)
C2 0.051(3) 0.037(3) 0.075(4) -0.024(2) -0.020(3) -0.003(2)
C54 0.061(3) 0.026(2) 0.050(3) 0.004(2) 0.018(2) -0.007(2)
C16 0.054(3) 0.027(2) 0.077(4) -0.014(2) -0.013(3) -0.004(2)
C5 0.057(3) 0.030(2) 0.069(3) -0.013(2) -0.015(3) -0.007(2)
C61 0.081(4) 0.029(2) 0.053(3) 0.007(2) 0.021(3) -0.014(3)
C59 0.072(4) 0.031(2) 0.053(3) 0.005(2) 0.022(3) -0.012(2)
C7 0.053(3) 0.039(3) 0.082(4) -0.027(3) -0.021(3) 0.007(3)
C47 0.080(4) 0.129(6) 0.041(3) 0.000(3) 0.000(3) -0.088(4)
C32B 0.039(4) 0.071(6) 0.025(3) -0.004(3) 0.005(2) -0.036(4)
C3 0.051(3) 0.043(3) 0.075(4) -0.020(3) -0.023(3) 0.003(2)
C60 0.086(4) 0.032(3) 0.051(3) 0.006(2) 0.027(3) -0.011(3)
C28B 0.036(4) 0.063(5) 0.032(3) 0.002(3) 0.003(2) -0.033(4)
C84 0.055(3) 0.058(3) 0.098(5) -0.008(3) -0.023(3) -0.033(3)
C8 0.053(3) 0.042(3) 0.092(4) -0.026(3) -0.028(3) 0.004(3)
C93 0.043(3) 0.061(3) 0.072(4) 0.003(3) -0.011(3) -0.030(3)
C19 0.049(3) 0.025(2) 0.071(3) -0.005(2) -0.006(2) -0.008(2)
C64 0.102(5) 0.023(2) 0.048(3) 0.002(2) 0.016(3) -0.014(3)
C4 0.053(3) 0.030(2) 0.081(4) -0.019(2) -0.024(3) 0.007(2)
C102 0.073(4) 0.032(2) 0.064(3) 0.007(2) 0.035(3) -0.010(3)
C92 0.050(3) 0.057(3) 0.089(4) 0.006(3) -0.021(3) -0.028(3)
C27B 0.042(4) 0.075(6) 0.032(3) 0.001(3) 0.006(3) -0.039(4)
C49 0.098(5) 0.161(7) 0.029(2) 0.006(3) 0.000(3) -0.107(5)
C12B 0.051(6) 0.035(3) 0.093(11) -0.029(6) -0.031(7) 0.000(3)
C9 0.053(3) 0.038(3) 0.098(5) -0.024(3) -0.033(3) 0.007(2)
C51B 0.058(5) 0.122(8) 0.039(3) -0.004(4) 0.009(3) -0.068(5)
C81 0.059(4) 0.053(3) 0.124(6) 0.003(3) -0.043(4) -0.024(3)
C83 0.069(4) 0.063(4) 0.127(6) -0.009(4) -0.033(4) -0.037(3)
C62 0.157(7) 0.037(3) 0.043(3) -0.002(2) 0.039(4) -0.022(4)
C48 0.114(6) 0.191(8) 0.035(3) 0.011(4) -0.012(3) -0.126(6)
C63 0.171(8) 0.032(3) 0.046(3) -0.004(2) 0.031(4) -0.025(4)
C80 0.054(3) 0.064(4) 0.109(5) -0.003(3) -0.030(3) -0.035(3)
C52B 0.079(6) 0.156(10) 0.042(3) -0.002(5) 0.014(4) -0.087(7)
C79 0.078(5) 0.051(4) 0.149(7) -0.004(4) -0.046(5) -0.031(3)
C10B 0.069(7) 0.035(3) 0.109(12) -0.037(7) -0.039(7) 0.006(4)
C11B 0.076(8) 0.039(4) 0.135(14) -0.035(8) -0.050(9) -0.007(4)
C10A 0.069(7) 0.035(3) 0.109(12) -0.037(7) -0.039(7) 0.006(4)
C11A 0.076(8) 0.039(4) 0.135(14) -0.035(8) -0.050(9) -0.007(4)
C12A 0.051(6) 0.035(3) 0.093(11) -0.029(6) -0.031(7) 0.000(3)
O20A 0.067(4) 0.133(6) 0.029(2) 0.006(3) 0.002(2) -0.078(4)
C51A 0.058(5) 0.122(8) 0.039(3) -0.004(4) 0.009(3) -0.068(5)
C52A 0.079(6) 0.156(10) 0.042(3) -0.002(5) 0.014(4) -0.087(7)
C27A 0.042(4) 0.075(6) 0.032(3) 0.001(3) 0.006(3) -0.039(4)
C28A 0.036(4) 0.063(5) 0.032(3) 0.002(3) 0.003(2) -0.033(4)
C32A 0.039(4) 0.071(6) 0.025(3) -0.004(3) 0.005(2) -0.036(4)

loop_
_atom_type_symbol
_atom_type_description
_atom_type_scat_dispersion_real
_atom_type_scat_dispersion_imag
_atom_type_scat_source
C C 0.0033 0.0016 'International Tables Vol C Tables 4.2.6.8 and 6.1.1.4'
H H 0.0000 0.0000 'International Tables Vol C Tables 4.2.6.8 and 6.1.1.4'
N N 0.0061 0.0033 'International Tables Vol C Tables 4.2.6.8 and 6.1.1.4'
O O 0.0106 0.0060 'International Tables Vol C Tables 4.2.6.8 and 6.1.1.4'
Rh Rh -1.1178 0.9187 'International Tables Vol C Tables 4.2.6.8 and 6.1.1.4'

loop_
_geom_angle_atom_site_label_1
_geom_angle_atom_site_label_2
_geom_angle_atom_site_label_3
_geom_angle
_geom_angle_site_symmetry_1
_geom_angle_site_symmetry_3
O6 Rh2 Rh1 88.84(7) 2_666 2_666
O6 Rh2 O3 89.14(10) 2_666 2_666
O6 Rh2 O3S 90.15(10) 2_666 .
O18 Rh2 Rh1 87.58(7) . 2_666
O18 Rh2 O6 176.37(10) . 2_666
O18 Rh2 O3 91.33(11) . 2_666
O18 Rh2 O3S 93.43(11) . .
O4 Rh2 Rh1 88.65(8) . 2_666
O4 Rh2 O6 90.45(10) . 2_666
O4 Rh2 O18 88.87(11) . .
O4 Rh2 O3 176.70(11) . 2_666
O4 Rh2 O3S 91.87(11) . .
O3 Rh2 Rh1 88.07(7) 2_666 2_666
O3 Rh2 O3S 91.40(11) 2_666 .
O3S Rh2 Rh1 178.88(8) . 2_666
O7 Rh1 Rh2 87.39(7) . 2_666
O7 Rh1 O5 90.80(10) . 2_666
O7 Rh1 O19 176.06(10) . 2_666
O7 Rh1 O2 89.15(11) . .
O7 Rh1 O2S 90.42(10) . .
O5 Rh1 Rh2 87.91(7) 2_666 2_666
O5 Rh1 O2S 98.24(10) 2_666 .
O19 Rh1 Rh2 88.76(8) 2_666 2_666
O19 Rh1 O5 88.20(11) 2_666 2_666
O19 Rh1 O2S 93.50(10) 2_666 .
O2 Rh1 Rh2 88.57(8) . 2_666
O2 Rh1 O5 176.48(11) . 2_666
O2 Rh1 O19 91.61(11) . 2_666
O2 Rh1 O2S 85.28(11) . .
O2S Rh1 Rh2 173.50(7) . 2_666
O12 Rh3 Rh4 87.69(7) . 2_757
O12 Rh3 O10 176.29(10) . 2_757
O12 Rh3 O16 90.99(11) . 2_757
O12 Rh3 O1S 92.15(10) . .
O10 Rh3 Rh4 88.60(7) 2_757 2_757
O10 Rh3 O1S 91.56(10) 2_757 .
O14 Rh3 Rh4 87.79(8) . 2_757
O14 Rh3 O12 89.33(12) . .
O14 Rh3 O10 90.54(12) . 2_757
O14 Rh3 O16 175.94(10) . 2_757
O14 Rh3 O1S 93.23(10) . .
O16 Rh3 Rh4 88.17(8) 2_757 2_757
O16 Rh3 O10 88.88(12) 2_757 2_757
O16 Rh3 O1S 90.80(10) 2_757 .
O1S Rh3 Rh4 178.96(7) . 2_757
O11 Rh4 Rh3 88.29(7) 2_757 2_757
O11 Rh4 O4S 92.29(11) 2_757 .
O15 Rh4 Rh3 88.33(8) 2_757 2_757
O15 Rh4 O11 89.44(11) 2_757 2_757
O15 Rh4 O4S 91.96(12) 2_757 .
O9 Rh4 Rh3 87.74(7) . 2_757
O9 Rh4 O11 176.01(10) . 2_757
O9 Rh4 O15 90.77(12) . 2_757
O9 Rh4 O4S 91.68(11) . .
O17 Rh4 Rh3 87.87(7) . 2_757
O17 Rh4 O11 90.79(11) . 2_757
O17 Rh4 O15 176.18(10) . 2_757
O17 Rh4 O9 88.74(12) . .
O17 Rh4 O4S 91.83(12) . .
O4S Rh4 Rh3 179.36(9) . 2_757
C41 O6 Rh2 117.1(2) . 2_666
C41 O7 Rh1 119.5(2) . .
C76 O12 Rh3 119.7(2) . .
C67 O10 Rh3 118.2(3) . 2_757
C24 O5 Rh1 119.0(2) . 2_666
C76 O11 Rh4 118.2(2) . 2_757
C50 O18 Rh2 118.7(2) . .
C91 O14 Rh3 119.6(3) . .
C50 O19 Rh1 117.0(2) . 2_666
C91 O15 Rh4 117.9(3) . 2_757
C15 O2 Rh1 118.5(2) . .
C100 O16 Rh3 118.4(2) . 2_757
C67 O9 Rh4 119.3(2) . .
C24 O4 Rh2 119.0(2) . .
C15 O3 Rh2 118.0(2) . 2_666
C100 O17 Rh4 118.7(3) . .
C1 O1 C25 117.8(4) . .
C53 O8 C101 117.5(3) . .
O6 C41 C39 116.8(3) . .
O7 C41 O6 127.0(3) . .
O7 C41 C39 116.1(3) . .
C97 C98 C100 119.9(4) . .
C99 C98 C97 119.6(4) . .
C99 C98 C100 120.4(4) . .
C96 C97 C98 120.3(4) . .
C39 C40 C35 120.0(3) . .
C40 C39 C41 120.8(3) . .
C40 C39 C38 120.4(3) . .
C38 C39 C41 118.8(3) . .
O12 C76 C74 116.0(3) . .
O11 C76 O12 125.8(4) . .
O11 C76 C74 118.2(3) . .
C90 C89 C91 120.9(4) . .
C90 C89 C88 119.8(4) . .
C88 C89 C91 119.3(4) . .
C37 C36 C35 120.3(4) . .
C74 C75 C70 120.3(4) . .
C37 C38 C39 119.5(4) . .
O10 C67 C65 116.7(4) . .
O9 C67 O10 125.9(4) . .
O9 C67 C65 117.4(3) . .
C40 C35 C36 119.5(4) . .
C40 C35 C34 120.1(4) . .
C36 C35 C34 120.3(3) . .
C75 C74 C76 121.3(3) . .
C75 C74 C73 119.5(4) . .
C73 C74 C76 119.2(4) . .
O16 C100 C98 116.1(3) . .
O17 C100 O16 126.5(4) . .
O17 C100 C98 117.4(3) . .
C38 C37 C36 120.3(4) . .
C75 C70 C69 121.2(4) . .
C75 C70 C71 119.9(4) . .
C71 C70 C69 118.8(4) . .
C21 C22 C24 120.5(4) . .
C23 C22 C24 119.6(4) . .
C23 C22 C21 119.8(4) . .
C44 C45 C46 120.5(4) . .
C33 C34 C35 175.6(5) . .
C98 C99 C94 120.6(4) . .
O5 C24 O4 125.3(4) . .
O5 C24 C22 117.6(4) . .
O4 C24 C22 117.1(3) . .
C53 C58 C57 119.5(4) . .
C20 C21 C22 119.7(4) . .
O14 C91 O15 126.0(4) . .
O14 C91 C89 116.5(4) . .
O15 C91 C89 117.4(4) . .
O2 C15 C13 116.1(4) . .
O3 C15 O2 126.8(4) . .
O3 C15 C13 117.1(4) . .
C22 C23 C18 120.2(4) . .
C34 C33 C29 178.5(4) . .
C89 C90 C85 119.9(4) . .
C68 C69 C70 177.8(5) . .
C87 C88 C89 119.8(5) . .
C72 C73 C74 120.4(4) . .
C99 C94 C93 120.3(5) . .
C95 C94 C99 119.4(4) . .
C95 C94 C93 120.3(4) . .
C27B O20B C51B 119.8(18) . .
O1 C1 C6 123.3(4) . .
O1 C1 C2 116.3(4) . .
C2 C1 C6 120.4(4) . .
C14 C13 C15 120.3(4) . .
C14 C13 C12B 119.4(6) . .
C14 C13 C12A 119.9(11) . .
C12B C13 C15 119.4(6) . .
C12A C13 C15 117.4(11) . .
O18 C50 O19 127.5(4) . .
O18 C50 C46 116.7(3) . .
O19 C50 C46 115.8(3) . .
C69 C68 C57 176.6(5) . .
C87 C86 C85 120.3(4) . .
C94 C95 C96 119.8(4) . .
C61 C66 C65 120.4(4) . .
C45 C46 C50 120.1(4) . .
C47 C46 C45 119.3(4) . .
C47 C46 C50 120.3(4) . .
C66 C65 C67 119.7(4) . .
C66 C65 C64 119.2(4) . .
C64 C65 C67 121.1(4) . .
C90 C85 C84 120.0(5) . .
C86 C85 C90 119.7(5) . .
C86 C85 C84 120.3(5) . .
C13 C14 C9 120.2(4) . .
C97 C96 C95 120.2(4) . .
C58 C57 C68 119.8(4) . .
C56 C57 C58 120.3(4) . .
C56 C57 C68 119.8(4) . .
C45 C44 C43 120.3(4) . .
C49 C44 C45 119.0(4) . .
C49 C44 C43 120.6(4) . .
C42 C43 C44 178.8(5) . .
C72 C71 C70 120.0(4) . .
O1 C25 C26 107.2(4) . .
C43 C42 C31 176.4(5) . .
C55 C56 C57 120.1(4) . .
O8 C53 C58 124.5(4) . .
O8 C53 C54 114.9(4) . .
C58 C53 C54 120.7(4) . .
C1 C6 C5 119.3(5) . .
C30 C31 C42 119.4(4) . .
C30 C31 C32A 119.9(5) . .
C32B C31 C42 120.6(12) . .
C32B C31 C30 117.0(13) . .
C32A C31 C42 120.5(5) . .
C29 C30 C31 119.4(4) . .
C71 C72 C73 119.9(4) . .
C16 C17 C18 177.9(6) . .
C30 C29 C33 120.3(4) . .
C30 C29 C28A 120.7(5) . .
C28B C29 C33 116.9(13) . .
C28B C29 C30 119.5(13) . .
C28A C29 C33 119.0(5) . .
C19 C20 C21 121.5(5) . .
C23 C18 C17 121.4(5) . .
C19 C18 C23 119.2(4) . .
C19 C18 C17 119.4(4) . .
O8 C101 C102 107.2(4) . .
C86 C87 C88 120.5(5) . .
C56 C55 C54 120.0(4) . .
C56 C55 C59 119.6(4) . .
C54 C55 C59 120.3(5) . .
C3 C2 C1 120.2(5) . .
C53 C54 C55 119.4(4) . .
C17 C16 C5 177.1(7) . .
C6 C5 C16 119.7(5) . .
C4 C5 C6 120.4(5) . .
C4 C5 C16 119.8(4) . .
C66 C61 C60 119.3(5) . .
C66 C61 C62 119.4(4) . .
C62 C61 C60 121.3(5) . .
C60 C59 C55 175.7(6) . .
C8 C7 C3 176.5(6) . .
C48 C47 C46 120.4(5) . .
C31 C32B C27B 123(2) . .
C2 C3 C7 121.0(5) . .
C2 C3 C4 120.2(5) . .
C4 C3 C7 118.7(5) . .
C59 C60 C61 176.8(7) . .
C29 C28B C27B 120(2) . .
C83 C84 C85 175.5(8) . .
C7 C8 C9 178.7(8) . .
C92 C93 C94 179.0(7) . .
C20 C19 C18 119.5(4) . .
C63 C64 C65 120.4(4) . .
C5 C4 C3 119.4(4) . .
C93 C92 C81 177.8(7) . .
O20B C27B C32B 120.2(19) . .
O20B C27B C28B 121.5(19) . .
C28B C27B C32B 118(2) . .
C44 C49 C48 120.4(4) . .
C11B C12B C13 119.7(11) . .
C14 C9 C8 119.4(5) . .
C14 C9 C10B 119.7(6) . .
C14 C9 C10A 115.7(10) . .
C10B C9 C8 119.4(6) . .
C10A C9 C8 121.5(10) . .
O20B C51B C52B 108.2(17) . .
C80 C81 C92 119.3(5) . .
C80 C81 C82B 122.8(7) . .
C80 C81 C82A 115.7(8) . .
C82B C81 C92 117.1(7) . .
C82A C81 C92 122.4(8) . .
C84 C83 C79 178.2(8) . .
C63 C62 C61 120.7(5) . .
C47 C48 C49 120.3(5) . .
C62 C63 C64 119.9(5) . .
C81 C80 C79 119.5(6) . .
C83 C79 C78B 121.1(7) . .
C80 C79 C83 119.3(6) . .
C80 C79 C78B 118.4(8) . .
C80 C79 C78A 122.5(8) . .
C78A C79 C83 115.5(8) . .
C77B C82B C81 116.7(10) . .
C11B C10B C9 118.9(9) . .
C10B C11B C12B 120.7(11) . .
C77B O13B C103 119.1(11) . .
O13B C77B C82B 114.0(10) . .
C78B C77B C82B 120.9(11) . .
C78B C77B O13B 124.8(10) . .
O13B C103 C104 95.0(11) . .
O13A C103 C104 129.6(13) . .
C115 O1S Rh3 134.0(6) . .
C105 O2S Rh1 112.4(3) . .
C119 O3S Rh2 114.7(5) . .
C115 N1 C117 114.5(9) . .
C116 N1 C115 122.1(9) . .
C116 N1 C117 123.4(10) . .
O1S C115 N1 116.5(9) . .
O1S C115 C114 132.2(10) . .
N1 C115 C114 111.1(9) . .
C11A C10A C9 122(2) . .
C10A C11A C12A 118(2) . .
C11A C12A C13 120(2) . .
C27A O20A C51A 117.3(5) . .
O20A C51A C52A 107.0(5) . .
O20A C27A C28A 123.8(6) . .
O20A C27A C32A 114.6(5) . .
C28A C27A C32A 121.6(6) . .
C27A C28A C29 118.5(6) . .
C27A C32A C31 119.7(6) . .
C77B C78B C79 119.8(10) . .
C77A O13A C103 117.4(14) . .
C77A C82A C81 123.7(12) . .
C82A C77A O13A 118.9(13) . .
C82A C77A C78A 120.7(13) . .
C78A C77A O13A 120.3(13) . .
C77A C78A C79 114.7(13) . .

loop_
_geom_bond_atom_site_label_1
_geom_bond_atom_site_label_2
_geom_bond_distance
_geom_bond_site_symmetry_2
Rh2 Rh1 2.3871(4) 2_666
Rh2 O6 2.030(2) 2_666
Rh2 O18 2.026(2) .
Rh2 O4 2.017(3) .
Rh2 O3 2.042(3) 2_666
Rh2 O3S 2.281(3) .
Rh1 O7 2.018(2) .
Rh1 O5 2.044(3) 2_666
Rh1 O19 2.026(3) 2_666
Rh1 O2 2.019(3) .
Rh1 O2S 2.334(3) .
Rh3 Rh4 2.3854(4) 2_757
Rh3 O12 2.021(3) .
Rh3 O10 2.036(3) 2_757
Rh3 O14 2.019(3) .
Rh3 O16 2.023(3) 2_757
Rh3 O1S 2.254(3) .
Rh4 O11 2.041(3) 2_757
Rh4 O15 2.037(3) 2_757
Rh4 O9 2.032(3) .
Rh4 O17 2.031(3) .
Rh4 O4S 2.270(4) .
O6 C41 1.267(4) .
O7 C41 1.253(4) .
O12 C76 1.266(4) .
O10 C67 1.270(4) .
O5 C24 1.263(5) .
O11 C76 1.260(4) .
O18 C50 1.249(5) .
O14 C91 1.260(5) .
O19 C50 1.269(5) .
O15 C91 1.270(5) .
O2 C15 1.273(5) .
O16 C100 1.265(5) .
O9 C67 1.268(5) .
O4 C24 1.290(5) .
O3 C15 1.264(5) .
O17 C100 1.255(5) .
O1 C1 1.358(6) .
O1 C25 1.420(5) .
O8 C53 1.357(5) .
O8 C101 1.431(5) .
C41 C39 1.496(5) .
C98 C97 1.387(6) .
C98 C100 1.498(6) .
C98 C99 1.384(6) .
C97 C96 1.372(6) .
C40 C39 1.377(5) .
C40 C35 1.390(5) .
C39 C38 1.403(5) .
C76 C74 1.491(5) .
C89 C91 1.487(6) .
C89 C90 1.375(6) .
C89 C88 1.393(6) .
C36 C35 1.394(6) .
C36 C37 1.385(6) .
C75 C74 1.377(6) .
C75 C70 1.388(6) .
C38 C37 1.375(5) .
C67 C65 1.485(6) .
C35 C34 1.445(6) .
C74 C73 1.392(6) .
C70 C69 1.442(6) .
C70 C71 1.389(6) .
C22 C24 1.487(6) .
C22 C21 1.387(6) .
C22 C23 1.378(6) .
C45 C46 1.398(5) .
C45 C44 1.385(5) .
C34 C33 1.183(6) .
C99 C94 1.389(6) .
C58 C57 1.397(6) .
C58 C53 1.380(6) .
C21 C20 1.381(7) .
C15 C13 1.494(6) .
C23 C18 1.404(6) .
C33 C29 1.433(6) .
C90 C85 1.405(6) .
C69 C68 1.189(6) .
C88 C87 1.391(7) .
C73 C72 1.386(6) .
C94 C95 1.387(7) .
C94 C93 1.457(7) .
O20B C27B 1.379(17) .
O20B C51B 1.442(17) .
C1 C6 1.392(7) .
C1 C2 1.389(7) .
C13 C14 1.380(6) .
C13 C12B 1.414(10) .
C13 C12A 1.401(17) .
C50 C46 1.489(5) .
C68 C57 1.443(6) .
C86 C85 1.384(7) .
C86 C87 1.362(7) .
C95 C96 1.398(7) .
C66 C65 1.394(6) .
C66 C61 1.383(7) .
C46 C47 1.395(7) .
C65 C64 1.398(7) .
C85 C84 1.425(8) .
C14 C9 1.390(7) .
C57 C56 1.390(6) .
C44 C43 1.430(6) .
C44 C49 1.385(7) .
C43 C42 1.191(6) .
C71 C72 1.379(7) .
C25 C26 1.505(6) .
C42 C31 1.430(6) .
C56 C55 1.385(7) .
C53 C54 1.399(6) .
C6 C5 1.404(7) .
C31 C30 1.400(6) .
C31 C32B 1.378(18) .
C31 C32A 1.402(7) .
C30 C29 1.394(6) .
C17 C18 1.435(7) .
C17 C16 1.186(7) .
C29 C28B 1.385(18) .
C29 C28A 1.415(7) .
C20 C19 1.364(7) .
C18 C19 1.397(7) .
C101 C102 1.513(6) .
C55 C54 1.399(6) .
C55 C59 1.438(7) .
C2 C3 1.385(7) .
C16 C5 1.432(7) .
C5 C4 1.391(7) .
C61 C60 1.436(7) .
C61 C62 1.408(8) .
C59 C60 1.195(7) .
C7 C3 1.446(8) .
C7 C8 1.176(8) .
C47 C48 1.355(7) .
C32B C27B 1.387(14) .
C3 C4 1.400(8) .
C28B C27B 1.386(19) .
C84 C83 1.181(9) .
C8 C9 1.447(7) .
C93 C92 1.180(8) .
C64 C63 1.394(7) .
C92 C81 1.444(8) .
C49 C48 1.399(7) .
C12B C11B 1.395(11) .
C9 C10B 1.418(11) .
C9 C10A 1.436(17) .
C51B C52B 1.523(18) .
C81 C80 1.381(9) .
C81 C82B 1.432(11) .
C81 C82A 1.404(12) .
C83 C79 1.443(9) .
C62 C63 1.362(8) .
C80 C79 1.392(9) .
C79 C78B 1.452(11) .
C79 C78A 1.435(17) .
C82B C77B 1.408(13) .
C10B C11B 1.375(12) .
O13B C77B 1.397(12) .
O13B C103 1.438(14) .
C77B C78B 1.394(13) .
C103 C104 1.584(16) .
C103 O13A 1.543(15) .
O1S C115 1.138(11) .
O2S C105 1.459(7) .
O3S C119 1.458(12) .
N1 C115 1.460(12) .
N1 C116 1.390(14) .
N1 C117 1.487(13) .
C115 C114 1.631(16) .
C10A C11A 1.383(17) .
C11A C12A 1.389(18) .
O20A C51A 1.436(7) .
O20A C27A 1.367(6) .
C51A C52A 1.494(8) .
C27A C28A 1.384(8) .
C27A C32A 1.386(8) .
O13A C77A 1.392(14) .
C82A C77A 1.377(14) .
C77A C78A 1.390(15) .
